data_1503356
loop_
_publ_author_name
'Li, Yifei'
'Xu, Xianxiu'
'Tan, Jing'
'Liao, Peiqiu'
'Zhang, Jingping'
'Liu, Qun'

_publ_section_title
;
 Polarity-reversible conjugate addition tuned by remote electronic effects
;
_journal_coden_ASTM ORLEF7
_journal_issue 2
_journal_name_full 'Organic Letters'
_journal_page_first 244
_journal_page_last 247
_journal_paper_doi 10.1021/ol902551m
_journal_volume 12
_journal_year 2010
_chemical_formula_sum 'C16 H17 N O3 S2'
_chemical_formula_weight 335.43
_space_group_IT_number 33
_symmetry_space_group_name_Hall 'P 2c -2n'
_symmetry_space_group_name_H-M 'P n a 21'
_atom_sites_solution_hydrogens geom
_atom_sites_solution_primary direct
_atom_sites_solution_secondary difmap
_audit_creation_method SHELXL-97
_cell_angle_alpha 90.000(5)
_cell_angle_beta 90.000(5)
_cell_angle_gamma 90.000(5)
_cell_formula_units_Z 4
_cell_length_a 11.860(5)
_cell_length_b 21.361(5)
_cell_length_c 6.275(5)
_cell_measurement_temperature 293(2)
_cell_volume 1589.7(15)
_computing_structure_refinement 'SHELXL-97 (Sheldrick, 1997)'
_diffrn_ambient_temperature 293(2)
_diffrn_measured_fraction_theta_full 0.999
_diffrn_measured_fraction_theta_max 0.999
_diffrn_radiation_monochromator graphite
_diffrn_radiation_source 'fine-focus sealed tube'
_diffrn_radiation_type MoK\a
_diffrn_radiation_wavelength 0.71069
_diffrn_reflns_av_R_equivalents 0.0345
_diffrn_reflns_av_sigmaI/netI 0.0408
_diffrn_reflns_limit_h_max 14
_diffrn_reflns_limit_h_min -14
_diffrn_reflns_limit_k_max 26
_diffrn_reflns_limit_k_min -21
_diffrn_reflns_limit_l_max 6
_diffrn_reflns_limit_l_min -7
_diffrn_reflns_number 8644
_diffrn_reflns_theta_full 25.00
_diffrn_reflns_theta_max 26.05
_diffrn_reflns_theta_min 1.91
_exptl_absorpt_coefficient_mu 0.346
_exptl_absorpt_correction_T_max 0.9340
_exptl_absorpt_correction_T_min 0.9185
_exptl_crystal_density_diffrn 1.401
_exptl_crystal_density_method 'not measured'
_exptl_crystal_F_000 704
_exptl_crystal_size_max 0.25
_exptl_crystal_size_mid 0.23
_exptl_crystal_size_min 0.20
_refine_diff_density_max 0.273
_refine_diff_density_min -0.137
_refine_diff_density_rms 0.040
_refine_ls_abs_structure_details 'Flack H D (1983), Acta Cryst. A39, 876-881'
_refine_ls_abs_structure_Flack 1.05(11)
_refine_ls_extinction_method none
_refine_ls_goodness_of_fit_ref 1.051
_refine_ls_hydrogen_treatment mixed
_refine_ls_matrix_type full
_refine_ls_number_parameters 199
_refine_ls_number_reflns 3039
_refine_ls_number_restraints 1
_refine_ls_restrained_S_all 1.051
_refine_ls_R_factor_all 0.0745
_refine_ls_R_factor_gt 0.0524
_refine_ls_shift/su_max 0.001
_refine_ls_shift/su_mean 0.000
_refine_ls_structure_factor_coef Fsqd
_refine_ls_weighting_details 'calc w=1/[\s^2^(Fo^2^)+(0.0573P)^2^+0.0755P] where P=(Fo^2^+2Fc^2^)/3'
_refine_ls_weighting_scheme calc
_refine_ls_wR_factor_gt 0.1110
_refine_ls_wR_factor_ref 0.1232
_reflns_number_gt 2266
_reflns_number_total 3039
_reflns_threshold_expression >2sigma(I)
_cod_data_source_file ol902551m_si_002.cif
_cod_data_source_block 11
_cod_depositor_comments
;
 Updated bibliographic information.

 Antanas Vaitkus,
 2019-09-22
;
_cod_database_code 1503356

loop_
_symmetry_equiv_pos_as_xyz
'x, y, z'
'-x, -y, z+1/2'
'-x+1/2, y+1/2, z+1/2'
'x+1/2, -y+1/2, z'

loop_
_atom_site_label
_atom_site_type_symbol
_atom_site_fract_x
_atom_site_fract_y
_atom_site_fract_z
_atom_site_U_iso_or_equiv
_atom_site_adp_type
_atom_site_occupancy
_atom_site_symmetry_multiplicity
_atom_site_calc_flag
_atom_site_refinement_flags
S2 S 0.58909(8) 0.15714(5) -0.20956(18) 0.0694(3) Uani 1 1 d .
S1 S 0.39741(8) 0.20577(5) -0.4485(2) 0.0695(3) Uani 1 1 d .
O2 O 0.5193(3) 0.09992(13) 0.1314(5) 0.0748(8) Uani 1 1 d .
O3 O 0.0836(2) -0.15454(13) -0.2627(5) 0.0775(9) Uani 1 1 d .
C4 C 0.1899(3) 0.00356(17) 0.0649(7) 0.0600(10) Uani 1 1 d .
C10 C 0.3710(3) 0.13539(16) -0.0864(7) 0.0548(10) Uani 1 1 d .
C9 C 0.2496(4) 0.14090(19) -0.1130(10) 0.0761(13) Uani 1 1 d .
C7 C 0.2251(4) 0.06260(18) 0.1834(7) 0.0776(13) Uani 1 1 d .
H7 H 0.1897 0.0606 0.3244 0.093 Uiso 1 1 calc R
N1 N 0.3459(3) 0.06673(15) 0.2182(5) 0.0683(9) Uani 1 1 d .
C12 C 0.4432(3) 0.16260(14) -0.2301(7) 0.0538(9) Uani 1 1 d .
C1 C 0.1229(3) -0.10206(16) -0.1626(6) 0.0545(9) Uani 1 1 d .
C5 C 0.2504(3) -0.01918(19) -0.1061(7) 0.0721(12) Uani 1 1 d .
H5 H 0.3162 0.0015 -0.1449 0.087 Uiso 1 1 calc R
C3 C 0.0947(3) -0.02893(18) 0.1186(7) 0.0682(12) Uani 1 1 d .
H3 H 0.0513 -0.0149 0.2324 0.082 Uiso 1 1 calc R
C2 C 0.0610(3) -0.08193(18) 0.0093(8) 0.0657(11) Uani 1 1 d .
H2 H -0.0030 -0.1038 0.0518 0.079 Uiso 1 1 calc R
C11 C 0.4170(3) 0.10039(17) 0.0960(6) 0.0575(10) Uani 1 1 d .
C6 C 0.2188(3) -0.07064(17) -0.2221(7) 0.0628(10) Uani 1 1 d .
H6 H 0.2613 -0.0839 -0.3382 0.075 Uiso 1 1 calc R
C13 C 0.5347(4) 0.2364(2) -0.5233(8) 0.0828(14) Uani 1 1 d .
H13A H 0.5366 0.2450 -0.6750 0.099 Uiso 1 1 calc R
H13B H 0.5496 0.2750 -0.4472 0.099 Uiso 1 1 calc R
C8 C 0.1815(4) 0.12268(19) 0.0759(10) 0.0895(16) Uani 1 1 d .
H8A H 0.1039 0.1164 0.0321 0.107 Uiso 1 1 calc R
H8B H 0.1827 0.1566 0.1786 0.107 Uiso 1 1 calc R
O1 O 0.2058(3) 0.16126(14) -0.2757(7) 0.1028(13) Uani 1 1 d .
C15 C 0.3935(4) 0.0279(2) 0.3845(8) 0.0959(16) Uani 1 1 d .
H15A H 0.3339 0.0068 0.4590 0.144 Uiso 1 1 calc R
H15B H 0.4349 0.0536 0.4825 0.144 Uiso 1 1 calc R
H15C H 0.4433 -0.0025 0.3221 0.144 Uiso 1 1 calc R
C16 C 0.1423(4) -0.1775(2) -0.4423(9) 0.0893(13) Uani 1 1 d .
H16A H 0.1047 -0.2141 -0.4960 0.134 Uiso 1 1 calc R
H16B H 0.2180 -0.1882 -0.4020 0.134 Uiso 1 1 calc R
H16C H 0.1441 -0.1459 -0.5510 0.134 Uiso 1 1 calc R
C14 C 0.6201(3) 0.1892(2) -0.4687(9) 0.0786(12) Uani 1 1 d .
H14A H 0.6943 0.2082 -0.4677 0.094 Uiso 1 1 calc R
H14B H 0.6198 0.1560 -0.5744 0.094 Uiso 1 1 calc R

loop_
_atom_site_aniso_label
_atom_site_aniso_U_11
_atom_site_aniso_U_22
_atom_site_aniso_U_33
_atom_site_aniso_U_23
_atom_site_aniso_U_13
_atom_site_aniso_U_12
S2 0.0529(5) 0.0727(6) 0.0827(8) 0.0115(6) -0.0146(6) -0.0079(4)
S1 0.0698(6) 0.0572(5) 0.0814(7) 0.0103(6) -0.0145(6) 0.0059(5)
O2 0.070(2) 0.0836(19) 0.0707(18) 0.0073(16) -0.0165(15) -0.0066(14)
O3 0.0679(18) 0.0768(18) 0.088(2) -0.0161(18) 0.0120(16) -0.0168(13)
C4 0.060(2) 0.056(2) 0.063(3) 0.002(2) 0.013(2) -0.0033(17)
C10 0.049(2) 0.0443(19) 0.071(3) -0.0025(18) -0.004(2) 0.0034(16)
C9 0.061(3) 0.052(2) 0.116(4) -0.001(3) 0.002(3) 0.0083(19)
C7 0.094(4) 0.067(3) 0.072(3) -0.016(2) 0.024(3) -0.011(2)
N1 0.079(2) 0.066(2) 0.059(2) -0.0018(18) -0.0024(18) -0.0125(18)
C12 0.060(2) 0.0354(17) 0.066(3) -0.0101(18) -0.011(2) 0.0018(15)
C1 0.049(2) 0.053(2) 0.061(2) 0.0049(19) -0.0024(18) 0.0029(16)
C5 0.066(3) 0.072(3) 0.079(3) -0.005(3) 0.019(2) -0.016(2)
C3 0.067(3) 0.069(3) 0.068(3) -0.001(2) 0.021(2) 0.008(2)
C2 0.056(2) 0.064(2) 0.077(3) 0.005(2) 0.013(2) -0.0069(18)
C11 0.063(3) 0.051(2) 0.058(3) -0.0094(18) -0.003(2) -0.0023(17)
C6 0.063(2) 0.065(2) 0.061(2) -0.004(2) 0.012(2) -0.0080(18)
C13 0.097(3) 0.062(3) 0.090(4) 0.012(2) -0.005(3) -0.012(2)
C8 0.070(3) 0.065(3) 0.133(5) -0.012(3) 0.025(3) 0.008(2)
O1 0.063(2) 0.100(2) 0.145(4) 0.034(3) -0.017(2) 0.0083(17)
C15 0.133(5) 0.089(4) 0.065(3) 0.010(3) -0.008(3) -0.024(3)
C16 0.095(3) 0.091(3) 0.082(3) -0.026(3) 0.016(3) -0.023(3)
C14 0.067(3) 0.083(3) 0.086(3) 0.009(3) -0.004(3) -0.014(2)

loop_
_atom_type_symbol
_atom_type_description
_atom_type_scat_dispersion_real
_atom_type_scat_dispersion_imag
_atom_type_scat_source
C C 0.0033 0.0016 'International Tables Vol C Tables 4.2.6.8 and 6.1.1.4'
H H 0.0000 0.0000 'International Tables Vol C Tables 4.2.6.8 and 6.1.1.4'
N N 0.0061 0.0033 'International Tables Vol C Tables 4.2.6.8 and 6.1.1.4'
O O 0.0106 0.0060 'International Tables Vol C Tables 4.2.6.8 and 6.1.1.4'
S S 0.1246 0.1234 'International Tables Vol C Tables 4.2.6.8 and 6.1.1.4'

loop_
_geom_angle_atom_site_label_1
_geom_angle_atom_site_label_2
_geom_angle_atom_site_label_3
_geom_angle
C12 S2 C14 96.4(2)
C12 S1 C13 96.6(2)
C1 O3 C16 118.9(3)
C3 C4 C5 116.3(4)
C3 C4 C7 121.7(4)
C5 C4 C7 122.0(4)
C12 C10 C9 120.6(4)
C12 C10 C11 119.6(3)
C9 C10 C11 119.8(4)
O1 C9 C10 122.9(5)
O1 C9 C8 121.9(4)
C10 C9 C8 115.2(5)
N1 C7 C4 113.2(3)
N1 C7 C8 110.3(3)
C4 C7 C8 112.6(4)
N1 C7 H7 106.8
C4 C7 H7 106.8
C8 C7 H7 106.8
C11 N1 C15 118.1(4)
C11 N1 C7 124.4(4)
C15 N1 C7 117.3(4)
C10 C12 S2 123.0(3)
C10 C12 S1 123.2(3)
S2 C12 S1 113.9(2)
O3 C1 C6 124.0(4)
O3 C1 C2 115.8(3)
C6 C1 C2 120.2(4)
C6 C5 C4 123.6(4)
C6 C5 H5 118.2
C4 C5 H5 118.2
C4 C3 C2 122.1(4)
C4 C3 H3 118.9
C2 C3 H3 118.9
C1 C2 C3 119.4(4)
C1 C2 H2 120.3
C3 C2 H2 120.3
O2 C11 N1 120.6(4)
O2 C11 C10 120.6(4)
N1 C11 C10 118.7(4)
C5 C6 C1 118.3(4)
C5 C6 H6 120.8
C1 C6 H6 120.8
C14 C13 S1 108.1(3)
C14 C13 H13A 110.1
S1 C13 H13A 110.1
C14 C13 H13B 110.1
S1 C13 H13B 110.1
H13A C13 H13B 108.4
C9 C8 C7 112.7(4)
C9 C8 H8A 109.1
C7 C8 H8A 109.1
C9 C8 H8B 109.1
C7 C8 H8B 109.1
H8A C8 H8B 107.8
N1 C15 H15A 109.5
N1 C15 H15B 109.5
H15A C15 H15B 109.5
N1 C15 H15C 109.5
H15A C15 H15C 109.5
H15B C15 H15C 109.5
O3 C16 H16A 109.5
O3 C16 H16B 109.5
H16A C16 H16B 109.5
O3 C16 H16C 109.5
H16A C16 H16C 109.5
H16B C16 H16C 109.5
C13 C14 S2 109.3(4)
C13 C14 H14A 109.8
S2 C14 H14A 109.8
C13 C14 H14B 109.8
S2 C14 H14B 109.8
H14A C14 H14B 108.3

loop_
_geom_bond_atom_site_label_1
_geom_bond_atom_site_label_2
_geom_bond_distance
S2 C12 1.738(4)
S2 C14 1.802(5)
S1 C12 1.739(4)
S1 C13 1.816(5)
O2 C11 1.233(4)
O3 C1 1.367(4)
O3 C16 1.413(5)
C4 C3 1.367(5)
C4 C5 1.379(5)
C4 C7 1.522(5)
C10 C12 1.373(5)
C10 C9 1.454(5)
C10 C11 1.472(6)
C9 O1 1.225(6)
C9 C8 1.485(7)
C7 N1 1.452(6)
C7 C8 1.539(6)
C7 H7 0.9800
N1 C11 1.348(5)
N1 C15 1.448(5)
C1 C6 1.373(5)
C1 C2 1.373(6)
C5 C6 1.371(5)
C5 H5 0.9300
C3 C2 1.383(5)
C3 H3 0.9300
C2 H2 0.9300
C6 H6 0.9300
C13 C14 1.469(6)
C13 H13A 0.9700
C13 H13B 0.9700
C8 H8A 0.9700
C8 H8B 0.9700
C15 H15A 0.9600
C15 H15B 0.9600
C15 H15C 0.9600
C16 H16A 0.9600
C16 H16B 0.9600
C16 H16C 0.9600
C14 H14A 0.9700
C14 H14B 0.9700

loop_
_geom_torsion_atom_site_label_1
_geom_torsion_atom_site_label_2
_geom_torsion_atom_site_label_3
_geom_torsion_atom_site_label_4
_geom_torsion
C12 C10 C9 O1 10.9(6)
C11 C10 C9 O1 -169.1(4)
C12 C10 C9 C8 -166.4(4)
C11 C10 C9 C8 13.6(5)
C3 C4 C7 N1 140.3(4)
C5 C4 C7 N1 -41.5(6)
C3 C4 C7 C8 -93.8(5)
C5 C4 C7 C8 84.4(5)
C4 C7 N1 C11 98.6(4)
C8 C7 N1 C11 -28.6(5)
C4 C7 N1 C15 -76.1(5)
C8 C7 N1 C15 156.7(4)
C9 C10 C12 S2 -179.3(3)
C11 C10 C12 S2 0.8(5)
C9 C10 C12 S1 0.9(5)
C11 C10 C12 S1 -179.1(3)
C14 S2 C12 C10 169.7(3)
C14 S2 C12 S1 -10.5(2)
C13 S1 C12 C10 170.0(3)
C13 S1 C12 S2 -9.8(2)
C16 O3 C1 C6 -1.9(6)
C16 O3 C1 C2 179.3(4)
C3 C4 C5 C6 1.1(6)
C7 C4 C5 C6 -177.2(4)
C5 C4 C3 C2 0.5(6)
C7 C4 C3 C2 178.8(4)
O3 C1 C2 C3 -179.6(3)
C6 C1 C2 C3 1.5(6)
C4 C3 C2 C1 -1.7(6)
C15 N1 C11 O2 -3.0(5)
C7 N1 C11 O2 -177.6(4)
C15 N1 C11 C10 174.3(3)
C7 N1 C11 C10 -0.3(5)
C12 C10 C11 O2 6.4(5)
C9 C10 C11 O2 -173.5(4)
C12 C10 C11 N1 -170.8(3)
C9 C10 C11 N1 9.2(5)
C4 C5 C6 C1 -1.3(6)
O3 C1 C6 C5 -178.8(4)
C2 C1 C6 C5 0.0(6)
C12 S1 C13 C14 32.3(4)
O1 C9 C8 C7 140.0(4)
C10 C9 C8 C7 -42.7(6)
N1 C7 C8 C9 49.2(5)
C4 C7 C8 C9 -78.3(5)
S1 C13 C14 S2 -43.1(4)
C12 S2 C14 C13 33.1(3)
